data_4318517
loop_
_publ_author_name
'Christine E. Ple\<cnik'
'Shengming Liu'
'Jianping Liu'
'Xuenian Chen'
'Edward A. Meyers'
'Sheldon G. Shore'

_publ_section_title
;
 Lanthanide-Transition-Metal Carbonyl Complexes. 1. Syntheses and
 Structures of Ytterbium(II) Solvent-Separated Ion Pairs and Isocarbonyl
 Polymeric Arrays of Tetracarbonylcobaltate
;
_journal_name_full 'Inorganic Chemistry'
_journal_page_first 4936
_journal_page_last 4943
_journal_paper_doi 10.1021/ic020254g
_journal_volume 41
_journal_year 2002
_chemical_formula_sum 'C28 H20 Co2 N4 O8 Yb'
_chemical_formula_weight 831.38
_chemical_name_common '[(Pyr)4Yb{(u-CO)2Co(CO)2}2]inf'
_chemical_name_systematic
;
 bis[u-(carbonyl-C,O)](dicarbonylcobalt)(tetrapyridine)ytterbium
;
_space_group_IT_number 15
_symmetry_cell_setting monoclinic
_symmetry_space_group_name_Hall '-C 2yc'
_symmetry_space_group_name_H-M 'C 1 2/c 1'
_atom_sites_solution_hydrogens geom
_atom_sites_solution_primary direct
_atom_sites_solution_secondary difmap
_audit_creation_method SHELXL-97
_cell_angle_alpha 90.00
_cell_angle_beta 103.490(10)
_cell_angle_gamma 90.00
_cell_formula_units_Z 4
_cell_length_a 11.0467(10)
_cell_length_b 13.4232(10)
_cell_length_c 21.9334(10)
_cell_measurement_reflns_used '10 frames'
_cell_measurement_temperature 150(2)
_cell_volume 3162.6(4)
_computing_cell_refinement 'DENZO (Otwinowsky & Minor, 1997)'
_computing_data_collection 'COLLECT (Nonius, 1999)'
_computing_data_reduction 'DENZO (Otwinowsky & Minor, 1997)'
_computing_structure_refinement 'SHELXL-97 (Sheldrick, 1997)'
_computing_structure_solution 'SHELXS-97 (Sheldrick, 1990)'
_diffrn_ambient_temperature 150(2)
_diffrn_measured_fraction_theta_full 1.000
_diffrn_measured_fraction_theta_max 1.000
_diffrn_measurement_device_type 'Nonius KappaCCD area detector'
_diffrn_measurement_method 'omega at 55/-55'
_diffrn_radiation_monochromator graphite
_diffrn_radiation_source 'fine-focus sealed tube'
_diffrn_radiation_type MoK\a
_diffrn_radiation_wavelength 0.71073
_diffrn_reflns_av_R_equivalents 0.0347
_diffrn_reflns_av_sigmaI/netI 0.0249
_diffrn_reflns_limit_h_max 13
_diffrn_reflns_limit_h_min -13
_diffrn_reflns_limit_k_max 15
_diffrn_reflns_limit_k_min -15
_diffrn_reflns_limit_l_max 26
_diffrn_reflns_limit_l_min -25
_diffrn_reflns_number 10572
_diffrn_reflns_theta_full 25.01
_diffrn_reflns_theta_max 25.01
_diffrn_reflns_theta_min 2.43
_exptl_absorpt_coefficient_mu 4.021
_exptl_absorpt_correction_T_max 0.4098
_exptl_absorpt_correction_T_min 0.3103
_exptl_absorpt_correction_type 'SORTAV (Blessing, 1995)'
_exptl_crystal_colour orange
_exptl_crystal_density_diffrn 1.746
_exptl_crystal_density_method 'not measured'
_exptl_crystal_description chunk
_exptl_crystal_F_000 1616
_exptl_crystal_size_max 0.38
_exptl_crystal_size_mid 0.38
_exptl_crystal_size_min 0.27
_refine_diff_density_max 0.657
_refine_diff_density_min -0.613
_refine_diff_density_rms 0.085
_refine_ls_extinction_method none
_refine_ls_goodness_of_fit_ref 1.050
_refine_ls_hydrogen_treatment mixed
_refine_ls_matrix_type full
_refine_ls_number_parameters 195
_refine_ls_number_reflns 2794
_refine_ls_number_restraints 0
_refine_ls_restrained_S_all 1.050
_refine_ls_R_factor_all 0.0175
_refine_ls_R_factor_gt 0.0158
_refine_ls_shift/su_max 0.001
_refine_ls_shift/su_mean 0.000
_refine_ls_structure_factor_coef Fsqd
_refine_ls_weighting_details 'calc w=1/[\s^2^(Fo^2^)+(0.0142P)^2^+2.3747P] where P=(Fo^2^+2Fc^2^)/3'
_refine_ls_weighting_scheme calc
_refine_ls_wR_factor_gt 0.0361
_refine_ls_wR_factor_ref 0.0366
_reflns_number_gt 2649
_reflns_number_total 2794
_reflns_threshold_expression >2sigma(I)
_cod_data_source_file ic020254g_2.cif
_cod_data_source_block 1b
_cod_depositor_comments
;
The following automatic conversions were performed:

'_symmetry_cell_setting' value 'Monoclinic' changed to 'monoclinic'
according to the built-in table from CIF Core dictionary named
'cif_core.dic' version 2.4.1 from 2010-06-29.

Automatic conversion script
Id: cif_fix_values 1646 2011-03-28 12:23:43Z adriana 
;
_cod_database_code 4318517

loop_
_symmetry_equiv_pos_as_xyz
'x, y, z'
'-x, y, -z+1/2'
'x+1/2, y+1/2, z'
'-x+1/2, y+1/2, -z+1/2'
'-x, -y, -z'
'x, -y, z-1/2'
'-x+1/2, -y+1/2, -z'
'x+1/2, -y+1/2, z-1/2'

loop_
_atom_site_label
_atom_site_type_symbol
_atom_site_fract_x
_atom_site_fract_y
_atom_site_fract_z
_atom_site_U_iso_or_equiv
_atom_site_adp_type
_atom_site_occupancy
_atom_site_symmetry_multiplicity
_atom_site_calc_flag
_atom_site_refinement_flags
_atom_site_disorder_assembly
_atom_site_disorder_group
Yb1 Yb 0.0000 0.182846(9) 0.2500 0.01650(5) Uani 1 2 d S . .
N1 N 0.20416(17) 0.11748(13) 0.32236(9) 0.0275(4) Uani 1 1 d . . .
C11 C 0.2966(2) 0.07678(19) 0.30072(12) 0.0375(6) Uani 1 1 d . . .
H11 H 0.2875 0.0724 0.2567 0.045 Uiso 1 1 calc . . .
C12 C 0.4041(3) 0.0410(2) 0.33950(17) 0.0619(9) Uani 1 1 d . . .
H12 H 0.4676 0.0127 0.3223 0.074 Uiso 1 1 calc . . .
C13 C 0.4187(3) 0.0466(3) 0.40314(18) 0.0668(10) Uani 1 1 d . . .
H13 H 0.4922 0.0223 0.4307 0.080 Uiso 1 1 calc . . .
C14 C 0.3247(3) 0.0883(2) 0.42654(13) 0.0494(7) Uani 1 1 d . . .
H14 H 0.3319 0.0933 0.4704 0.059 Uiso 1 1 calc . . .
C15 C 0.2210(2) 0.12204(18) 0.38467(12) 0.0355(6) Uani 1 1 d . . .
H15 H 0.1565 0.1507 0.4010 0.043 Uiso 1 1 calc . . .
N2 N 0.15687(16) 0.25042(13) 0.18939(8) 0.0227(4) Uani 1 1 d . . .
C21 C 0.2673(2) 0.29015(18) 0.21565(11) 0.0296(5) Uani 1 1 d . . .
H21 H 0.2951 0.2884 0.2600 0.036 Uiso 1 1 calc . . .
C22 C 0.3432(2) 0.3338(2) 0.18116(13) 0.0407(7) Uani 1 1 d . . .
H22 H 0.4209 0.3620 0.2017 0.049 Uiso 1 1 calc . . .
C23 C 0.3054(3) 0.3360(2) 0.11708(12) 0.0400(7) Uani 1 1 d . . .
H23 H 0.3562 0.3653 0.0925 0.048 Uiso 1 1 calc . . .
C24 C 0.1922(2) 0.29486(19) 0.08928(11) 0.0339(6) Uani 1 1 d . . .
H24 H 0.1629 0.2951 0.0450 0.041 Uiso 1 1 calc . . .
C25 C 0.1219(2) 0.25323(17) 0.12694(10) 0.0285(5) Uani 1 1 d . . .
H25 H 0.0438 0.2248 0.1073 0.034 Uiso 1 1 calc . . .
Co1 Co 0.19144(3) -0.06137(2) 0.108090(13) 0.02254(8) Uani 1 1 d . . .
C1 C 0.3186(2) -0.12570(16) 0.15321(10) 0.0224(5) Uani 1 1 d . . .
O1 O 0.40188(15) -0.16852(11) 0.18477(8) 0.0292(4) Uani 1 1 d . . .
C2 C 0.1016(2) -0.1434(2) 0.05194(13) 0.0407(6) Uani 1 1 d . . .
O2 O 0.0448(2) -0.19564(17) 0.01474(11) 0.0693(7) Uani 1 1 d . . .
C3 C 0.2391(3) 0.0336(2) 0.06293(12) 0.0392(7) Uani 1 1 d . . .
O3 O 0.2707(2) 0.09484(16) 0.03353(10) 0.0679(7) Uani 1 1 d . . .
C4 C 0.1049(2) -0.00554(16) 0.15583(10) 0.0231(5) Uani 1 1 d . . .
O4 O 0.05012(15) 0.03431(11) 0.18847(7) 0.0294(4) Uani 1 1 d . . .

loop_
_atom_site_aniso_label
_atom_site_aniso_U_11
_atom_site_aniso_U_22
_atom_site_aniso_U_33
_atom_site_aniso_U_23
_atom_site_aniso_U_13
_atom_site_aniso_U_12
Yb1 0.01664(8) 0.01618(8) 0.01759(8) 0.000 0.00583(5) 0.000
N1 0.0253(11) 0.0235(10) 0.0330(12) 0.0049(8) 0.0054(9) 0.0032(8)
C11 0.0308(14) 0.0364(14) 0.0450(16) 0.0055(12) 0.0081(12) 0.0067(11)
C12 0.0364(17) 0.068(2) 0.082(3) 0.0236(18) 0.0168(16) 0.0263(15)
C13 0.0371(18) 0.078(2) 0.075(3) 0.036(2) -0.0085(16) 0.0157(16)
C14 0.0477(18) 0.0529(18) 0.0398(17) 0.0178(14) -0.0052(13) -0.0003(14)
C15 0.0371(15) 0.0319(14) 0.0357(15) 0.0076(11) 0.0050(12) 0.0039(11)
N2 0.0241(10) 0.0225(10) 0.0233(10) 0.0004(8) 0.0095(8) -0.0027(8)
C21 0.0300(13) 0.0356(13) 0.0235(13) 0.0004(10) 0.0065(10) -0.0060(11)
C22 0.0293(14) 0.0571(18) 0.0357(16) 0.0028(12) 0.0073(12) -0.0191(12)
C23 0.0399(16) 0.0496(17) 0.0340(15) 0.0063(12) 0.0159(12) -0.0169(12)
C24 0.0427(15) 0.0398(15) 0.0205(13) 0.0031(11) 0.0097(11) -0.0102(12)
C25 0.0289(13) 0.0324(14) 0.0243(13) 0.0005(10) 0.0066(10) -0.0092(10)
Co1 0.02469(17) 0.02610(18) 0.01735(16) 0.00090(12) 0.00594(13) 0.00684(12)
C1 0.0262(12) 0.0207(12) 0.0231(12) -0.0012(9) 0.0115(10) -0.0035(9)
O1 0.0236(9) 0.0275(9) 0.0347(10) 0.0095(7) 0.0034(7) 0.0036(7)
C2 0.0355(15) 0.0514(17) 0.0323(15) -0.0089(13) 0.0019(12) 0.0115(13)
O2 0.0615(15) 0.0816(17) 0.0524(15) -0.0320(12) -0.0117(12) 0.0002(12)
C3 0.0479(16) 0.0450(16) 0.0310(14) 0.0084(13) 0.0218(12) 0.0220(13)
O3 0.0967(18) 0.0573(14) 0.0684(15) 0.0331(12) 0.0572(14) 0.0240(13)
C4 0.0244(12) 0.0201(11) 0.0236(12) 0.0043(9) 0.0030(10) -0.0020(9)
O4 0.0318(9) 0.0255(9) 0.0364(10) -0.0070(7) 0.0191(8) -0.0013(7)

loop_
_atom_type_symbol
_atom_type_description
_atom_type_scat_dispersion_real
_atom_type_scat_dispersion_imag
_atom_type_scat_source
C C 0.0033 0.0016 'International Tables Vol C Tables 4.2.6.8 and 6.1.1.4'
H H 0.0000 0.0000 'International Tables Vol C Tables 4.2.6.8 and 6.1.1.4'
O O 0.0106 0.0060 'International Tables Vol C Tables 4.2.6.8 and 6.1.1.4'
Co Co 0.3494 0.9721 'International Tables Vol C Tables 4.2.6.8 and 6.1.1.4'
Yb Yb -0.3850 5.5486 'International Tables Vol C Tables 4.2.6.8 and 6.1.1.4'
N N 0.0061 0.0033 'International Tables Vol C Tables 4.2.6.8 and 6.1.1.4'

loop_
_geom_angle_atom_site_label_1
_geom_angle_atom_site_label_2
_geom_angle_atom_site_label_3
_geom_angle
_geom_angle_site_symmetry_1
_geom_angle_site_symmetry_3
_geom_angle_publ_flag
O4 Yb1 O4 76.56(7) . 2 ?
O4 Yb1 O1 142.84(5) . 4 ?
O4 Yb1 O1 115.70(5) 2 4 ?
O4 Yb1 O1 115.70(5) . 3_455 ?
O4 Yb1 O1 142.84(5) 2 3_455 ?
O1 Yb1 O1 76.78(7) 4 3_455 ?
O4 Yb1 N2 143.60(5) . 2 ?
O4 Yb1 N2 75.32(5) 2 2 ?
O1 Yb1 N2 71.59(5) 4 2 ?
O1 Yb1 N2 76.42(5) 3_455 2 ?
O4 Yb1 N2 75.32(5) . . ?
O4 Yb1 N2 143.60(5) 2 . ?
O1 Yb1 N2 76.42(5) 4 . ?
O1 Yb1 N2 71.59(5) 3_455 . ?
N2 Yb1 N2 138.87(8) 2 . ?
O4 Yb1 N1 71.03(5) . 2 ?
O4 Yb1 N1 78.06(6) 2 2 ?
O1 Yb1 N1 143.70(5) 4 2 ?
O1 Yb1 N1 74.05(5) 3_455 2 ?
N2 Yb1 N1 80.88(6) 2 2 ?
N2 Yb1 N1 113.37(6) . 2 ?
O4 Yb1 N1 78.06(6) . . ?
O4 Yb1 N1 71.03(5) 2 . ?
O1 Yb1 N1 74.05(5) 4 . ?
O1 Yb1 N1 143.70(6) 3_455 . ?
N2 Yb1 N1 113.37(6) 2 . ?
N2 Yb1 N1 80.88(6) . . ?
N1 Yb1 N1 140.39(8) 2 . ?
C15 N1 C11 116.5(2) . . ?
C15 N1 Yb1 120.30(15) . . ?
C11 N1 Yb1 123.24(16) . . ?
N1 C11 C12 122.9(3) . . ?
N1 C11 H11 118.5 . . ?
C12 C11 H11 118.5 . . ?
C13 C12 C11 119.3(3) . . ?
C13 C12 H12 120.3 . . ?
C11 C12 H12 120.3 . . ?
C12 C13 C14 118.8(3) . . ?
C12 C13 H13 120.6 . . ?
C14 C13 H13 120.6 . . ?
C15 C14 C13 118.0(3) . . ?
C15 C14 H14 121.0 . . ?
C13 C14 H14 121.0 . . ?
N1 C15 C14 124.5(2) . . ?
N1 C15 H15 117.8 . . ?
C14 C15 H15 117.8 . . ?
C21 N2 C25 116.67(19) . . ?
C21 N2 Yb1 125.06(14) . . ?
C25 N2 Yb1 118.06(14) . . ?
N2 C21 C22 122.9(2) . . ?
N2 C21 H21 118.5 . . ?
C22 C21 H21 118.5 . . ?
C23 C22 C21 119.4(2) . . ?
C23 C22 H22 120.3 . . ?
C21 C22 H22 120.3 . . ?
C22 C23 C24 118.4(2) . . ?
C22 C23 H23 120.8 . . ?
C24 C23 H23 120.8 . . ?
C23 C24 C25 118.6(2) . . ?
C23 C24 H24 120.7 . . ?
C25 C24 H24 120.7 . . ?
N2 C25 C24 124.0(2) . . ?
N2 C25 H25 118.0 . . ?
C24 C25 H25 118.0 . . ?
C4 Co1 C1 110.69(10) . . ?
C4 Co1 C3 107.64(10) . . ?
C1 Co1 C3 111.66(11) . . ?
C4 Co1 C2 112.80(11) . . ?
C1 Co1 C2 109.42(11) . . ?
C3 Co1 C2 104.49(13) . . ?
O1 C1 Co1 178.08(19) . . ?
C1 O1 Yb1 153.35(15) . 3_545 ?
O2 C2 Co1 178.6(3) . . ?
O3 C3 Co1 179.5(2) . . ?
O4 C4 Co1 177.7(2) . . ?
C4 O4 Yb1 153.19(15) . . ?

loop_
_geom_bond_atom_site_label_1
_geom_bond_atom_site_label_2
_geom_bond_distance
_geom_bond_site_symmetry_2
_geom_bond_publ_flag
Yb1 O4 2.5401(15) . ?
Yb1 O4 2.5401(15) 2 ?
Yb1 O1 2.5454(15) 4 ?
Yb1 O1 2.5454(15) 3_455 ?
Yb1 N2 2.5822(17) 2 ?
Yb1 N2 2.5822(17) . ?
Yb1 N1 2.5894(19) 2 ?
Yb1 N1 2.5894(19) . ?
N1 C15 1.337(3) . ?
N1 C11 1.339(3) . ?
C11 C12 1.376(4) . ?
C11 H11 0.9500 . ?
C12 C13 1.370(5) . ?
C12 H12 0.9500 . ?
C13 C14 1.379(5) . ?
C13 H13 0.9500 . ?
C14 C15 1.368(4) . ?
C14 H14 0.9500 . ?
C15 H15 0.9500 . ?
N2 C21 1.333(3) . ?
N2 C25 1.334(3) . ?
C21 C22 1.384(3) . ?
C21 H21 0.9500 . ?
C22 C23 1.370(4) . ?
C22 H22 0.9500 . ?
C23 C24 1.373(4) . ?
C23 H23 0.9500 . ?
C24 C25 1.377(3) . ?
C24 H24 0.9500 . ?
C25 H25 0.9500 . ?
Co1 C4 1.743(2) . ?
Co1 C1 1.746(2) . ?
Co1 C3 1.768(3) . ?
Co1 C2 1.773(3) . ?
C1 O1 1.166(3) . ?
O1 Yb1 2.5454(15) 3_545 ?
C2 O2 1.146(3) . ?
C3 O3 1.148(3) . ?
C4 O4 1.169(3) . ?
